data_7128720
loop_
_publ_author_name
'Lin, Yu-Diao'
'Ge, Rui'
'Tian, Chong-Bin'
'Sun, Cai'
'Sun, Yan-Qiong'
'Zeng, Qing-Xin'
'Li, Xin-Xiong'
'Zheng, Shou-Tian'

_publ_section_title
;
 3d-4f Heterometallic cluster incorporated polyoxoniobates with magnetic
 properties.
;
_journal_issue 69
_journal_name_full 'Chemical communications (Cambridge, England)'
_journal_page_first 8624
_journal_page_last 8627
_journal_paper_doi 10.1039/d1cc03262c
_journal_volume 57
_journal_year 2021
_chemical_formula_moiety 'Dy6 Fe2 Nb30 O109, 0.5(Na12 O48), 6(O)'
_chemical_formula_sum 'Dy6 Fe2 Na6 Nb30 O151'
_chemical_formula_weight 6427.94
_space_group_crystal_system trigonal
_space_group_IT_number 163
_space_group_name_Hall '-P 3 2c'
_space_group_name_H-M_alt 'P -3 1 c'
_audit_creation_date 2021-06-04
_audit_creation_method
;
Olex2 1.2
(compiled 2018.05.29 svn.r3508 for OlexSys, GUI svn.r5506)
;
_audit_update_record
;
2021-06-07 deposited with the CCDC.	2021-08-02 downloaded from the CCDC.
;
_cell_angle_alpha 90
_cell_angle_beta 90
_cell_angle_gamma 120
_cell_formula_units_Z 2
_cell_length_a 18.9931(3)
_cell_length_b 18.9931(3)
_cell_length_c 29.0291(7)
_cell_measurement_reflns_used 9857
_cell_measurement_temperature 175
_cell_measurement_theta_max 25.016
_cell_measurement_theta_min 2.477
_cell_volume 9068.9(3)
_computing_cell_refinement 'SAINT V8.38A (?, 2016)'
_computing_data_reduction 'SAINT V8.38A (?, 2016)'
_computing_molecular_graphics 'Olex2 (Dolomanov et al., 2009)'
_computing_publication_material 'Olex2 (Dolomanov et al., 2009)'
_computing_structure_refinement 'ShelXL (Sheldrick, 2015)'
_diffrn_ambient_temperature 175
_diffrn_measured_fraction_theta_full 0.976
_diffrn_measured_fraction_theta_max 0.999
_diffrn_measurement_device_type 'CCD area detector'
_diffrn_measurement_method 'phi and omega scans'
_diffrn_radiation_monochromator graphite
_diffrn_radiation_type MoK\a
_diffrn_radiation_wavelength 0.71073
_diffrn_reflns_av_R_equivalents 0.0610
_diffrn_reflns_av_unetI/netI 0.0246
_diffrn_reflns_Laue_measured_fraction_full 0.976
_diffrn_reflns_Laue_measured_fraction_max 0.999
_diffrn_reflns_limit_h_max 22
_diffrn_reflns_limit_h_min -22
_diffrn_reflns_limit_k_max 22
_diffrn_reflns_limit_k_min -22
_diffrn_reflns_limit_l_max 34
_diffrn_reflns_limit_l_min -34
_diffrn_reflns_number 69704
_diffrn_reflns_point_group_measured_fraction_full 0.976
_diffrn_reflns_point_group_measured_fraction_max 0.999
_diffrn_reflns_theta_full 25.242
_diffrn_reflns_theta_max 25.032
_diffrn_reflns_theta_min 2.145
_exptl_absorpt_coefficient_mu 4.518
_exptl_absorpt_correction_T_max 0.2586
_exptl_absorpt_correction_T_min 0.1791
_exptl_absorpt_correction_type none
_exptl_absorpt_process_details
;
SADABS-2016/2 (Bruker,2016/2) was used for absorption correction.
wR2(int) was 0.0759 before and 0.0583 after correction.
The Ratio of minimum to maximum transmission is 0.6926.
The \l/2 correction factor is Not present.
;
_exptl_crystal_colour buff
_exptl_crystal_density_diffrn 2.354
_exptl_crystal_description 'hexagonal prism'
_exptl_crystal_F_000 5904
_exptl_crystal_size_max 0.1
_exptl_crystal_size_mid 0.1
_exptl_crystal_size_min 0.05
_platon_squeeze_details ' ?'
_refine_diff_density_max 2.900
_refine_diff_density_min -1.188
_refine_diff_density_rms 0.263
_refine_ls_extinction_method none
_refine_ls_goodness_of_fit_ref 1.076
_refine_ls_hydrogen_treatment undef
_refine_ls_matrix_type full
_refine_ls_number_parameters 278
_refine_ls_number_reflns 5366
_refine_ls_number_restraints 6
_refine_ls_restrained_S_all 1.083
_refine_ls_R_factor_all 0.0456
_refine_ls_R_factor_gt 0.0361
_refine_ls_shift/su_max 0.002
_refine_ls_shift/su_mean 0.000
_refine_ls_structure_factor_coef Fsqd
_refine_ls_weighting_details
;
 w=1/[\s^2^(Fo^2^)+(0.0675P)^2^+24.5533P]
 where P=(Fo^2^+2Fc^2^)/3
;
_refine_ls_weighting_scheme calc
_refine_ls_wR_factor_gt 0.1090
_refine_ls_wR_factor_ref 0.1128
_reflns_Friedel_coverage 0.000
_reflns_number_gt 4519
_reflns_number_total 5366
_reflns_threshold_expression 'I > 2\s(I)'
_cod_data_source_file d1cc03262c2.cif
_cod_data_source_block 1_CCDC2
_cod_depositor_comments 'Adding full bibliography for 7128718--7128721.cif.'
_cod_original_cell_volume 9068.9(4)
_cod_database_code 7128720
_shelxl_version_number 2013-2
_shelx_space_group_comment
;
The symmetry employed for this shelxl refinement is uniquely defined
by the following loop, which should always be used as a source of
symmetry information in preference to the above space-group names.
They are only intended as comments.
;
_olex2_refinement_description
;
1. Uiso/Uaniso restraints and constraints
Uanis(O2W) \\sim Ueq: with sigma of 0.01 and sigma for terminal atoms of 0.005
;
_olex2_submission_special_instructions 'No special instructions were received'

loop_
_space_group_symop_operation_xyz
'x, y, z'
'-y, x-y, z'
'-x+y, -x, z'
'-y, -x, -z+1/2'
'-x+y, y, -z+1/2'
'x, x-y, -z+1/2'
'-x, -y, -z'
'y, -x+y, -z'
'x-y, x, -z'
'y, x, z-1/2'
'x-y, -y, z-1/2'
'-x, -x+y, z-1/2'

loop_
_atom_site_label
_atom_site_type_symbol
_atom_site_fract_x
_atom_site_fract_y
_atom_site_fract_z
_atom_site_U_iso_or_equiv
_atom_site_adp_type
_atom_site_occupancy
_atom_site_site_symmetry_order
_atom_site_calc_flag
_atom_site_refinement_flags_posn
_atom_site_refinement_flags_adp
_atom_site_refinement_flags_occupancy
_atom_site_disorder_assembly
_atom_site_disorder_group
Dy1 Dy 0.78046(2) 0.44386(2) 0.32087(2) 0.02048(12) Uani 1 1 d . . . . .
Nb1 Nb 0.88846(4) 0.65773(4) 0.32180(2) 0.02527(17) Uani 1 1 d . . . . .
Nb2 Nb 0.69827(4) 0.55574(3) 0.27846(2) 0.02054(16) Uani 1 1 d . . . . .
Nb3 Nb 0.76601(4) 0.32189(4) 0.49554(2) 0.03124(19) Uani 1 1 d . . . . .
Nb4 Nb 0.80087(4) 0.75676(4) 0.27773(2) 0.02992(18) Uani 1 1 d . . . . .
Nb5 Nb 0.65663(4) 0.22669(4) 0.58749(2) 0.03426(19) Uani 1 1 d . . . . .
Fe1 Fe 0.6667 0.3333 0.41498(6) 0.0255(4) Uani 1 3 d S T P . .
Na1 Na 0.44067(16) 0.55933(16) 0.2500 0.0535(13) Uani 1 2 d S T P . .
O1 O 0.74284(18) 0.4857(4) 0.2500 0.0209(13) Uani 1 2 d S T P . .
Na2 Na 0.5517(3) 0.77585(16) 0.2500 0.0551(13) Uani 1 2 d S T P . .
O2 O 0.6054(3) 0.4712(3) 0.29903(15) 0.0233(10) Uani 1 1 d . . . . .
O3 O 0.6667 0.3333 0.2946(2) 0.0208(17) Uani 1 3 d S T P . .
O4 O 0.6724(3) 0.5642(3) 0.21235(16) 0.0228(10) Uani 1 1 d . . . . .
O5 O 0.6980(3) 0.6519(3) 0.29578(16) 0.0272(11) Uani 1 1 d . . . . .
O6 O 0.7463(3) 0.3278(3) 0.37188(15) 0.0248(10) Uani 1 1 d . . . . .
O7 O 0.5916(3) 0.3424(3) 0.45973(15) 0.0287(11) Uani 1 1 d . . . . .
O8 O 0.82615(18) 0.6523(4) 0.2500 0.0253(15) Uani 1 2 d S T P . .
O9 O 0.8605(3) 0.4936(3) 0.39096(16) 0.0318(11) Uani 1 1 d . . . . .
O10 O 0.7716(3) 0.5654(3) 0.32994(15) 0.0236(10) Uani 1 1 d . . . . .
O11 O 0.9315(3) 0.6556(3) 0.37589(17) 0.0332(12) Uani 1 1 d . . . . .
O12 O 0.9808(3) 0.7344(3) 0.28571(17) 0.0330(12) Uani 1 1 d . . . . .
O13 O 0.9097(2) 0.8194(4) 0.2500 0.0337(16) Uani 1 2 d S T P . .
O14 O 0.8525(3) 0.7363(3) 0.33225(18) 0.0338(12) Uani 1 1 d . . . . .
O15 O 0.6667 0.3333 0.5395(3) 0.0287(19) Uani 1 3 d S T P . .
O16 O 0.7783(3) 0.8305(3) 0.2996(2) 0.0449(14) Uani 1 1 d . . . . .
O17 O 0.8336(3) 0.4051(3) 0.53928(17) 0.0391(13) Uani 1 1 d . . . . .
O18 O 0.7359(3) 0.2357(3) 0.53878(16) 0.0383(13) Uani 1 1 d . . . . .
O19 O 0.5771(3) 0.2524(3) 0.61637(17) 0.0380(13) Uani 1 1 d . . . . .
O20 O 0.8347(4) 0.3132(4) 0.45818(19) 0.0535(16) Uani 1 1 d . . . . .
O21 O 0.6493(4) 0.1463(4) 0.62116(18) 0.0530(16) Uani 1 1 d . . . . .
O1W O 0.5551(3) 0.6657(3) 0.28908(17) 0.0296(11) Uani 1 1 d . . . . .
O2W O 0.5455(3) 0.5295(3) 0.38020(19) 0.0370(13) Uani 1 1 d . U . . .
O3W O 0.5663(4) 0.2360(5) 0.7096(2) 0.063(2) Uani 1 1 d . . . . .
O4W O 0.6514(4) 0.7900(4) 0.1996(3) 0.084(3) Uani 1 1 d . . . . .
O7W O 0.4336(5) 0.4673(4) 0.3087(3) 0.083(3) Uani 1 1 d . . . . .

loop_
_atom_site_aniso_label
_atom_site_aniso_U_11
_atom_site_aniso_U_22
_atom_site_aniso_U_33
_atom_site_aniso_U_23
_atom_site_aniso_U_13
_atom_site_aniso_U_12
Dy1 0.01973(19) 0.01894(19) 0.02297(19) -0.00019(12) -0.00023(12) 0.00983(14)
Nb1 0.0204(3) 0.0184(3) 0.0354(4) -0.0044(2) -0.0057(3) 0.0084(3)
Nb2 0.0174(3) 0.0167(3) 0.0278(3) -0.0020(2) -0.0010(2) 0.0088(3)
Nb3 0.0315(4) 0.0445(4) 0.0234(3) -0.0027(3) -0.0020(3) 0.0232(3)
Nb4 0.0243(4) 0.0180(3) 0.0487(4) -0.0046(3) -0.0063(3) 0.0115(3)
Nb5 0.0466(4) 0.0353(4) 0.0235(3) 0.0026(3) -0.0028(3) 0.0224(4)
Fe1 0.0285(6) 0.0285(6) 0.0195(8) 0.000 0.000 0.0143(3)
Na1 0.044(2) 0.044(2) 0.067(3) -0.008(2) -0.008(2) 0.018(2)
O1 0.019(2) 0.017(3) 0.025(3) 0.000 -0.003(2) 0.0086(16)
Na2 0.058(3) 0.049(2) 0.061(3) 0.007(2) 0.000 0.0289(16)
O2 0.023(2) 0.020(2) 0.026(2) 0.0037(19) 0.0030(19) 0.010(2)
O3 0.023(3) 0.023(3) 0.017(4) 0.000 0.000 0.0113(13)
O4 0.021(2) 0.015(2) 0.035(3) -0.0001(19) 0.0008(19) 0.011(2)
O5 0.026(3) 0.024(3) 0.036(3) -0.005(2) -0.004(2) 0.016(2)
O6 0.025(3) 0.024(3) 0.024(2) 0.0017(19) -0.003(2) 0.011(2)
O7 0.033(3) 0.041(3) 0.019(2) 0.005(2) 0.002(2) 0.023(2)
O8 0.023(3) 0.012(3) 0.037(4) 0.000 -0.006(3) 0.0061(16)
O9 0.035(3) 0.031(3) 0.028(2) -0.001(2) -0.004(2) 0.015(2)
O10 0.025(3) 0.020(2) 0.026(2) -0.0036(18) -0.0036(19) 0.012(2)
O11 0.030(3) 0.032(3) 0.039(3) -0.010(2) -0.013(2) 0.017(2)
O12 0.025(3) 0.023(3) 0.048(3) -0.004(2) -0.004(2) 0.009(2)
O13 0.024(3) 0.022(4) 0.055(4) 0.000 -0.003(3) 0.0109(19)
O14 0.027(3) 0.025(3) 0.051(3) -0.011(2) -0.011(2) 0.015(2)
O15 0.033(3) 0.033(3) 0.019(4) 0.000 0.000 0.0167(15)
O16 0.043(3) 0.029(3) 0.068(4) -0.016(3) -0.016(3) 0.022(3)
O17 0.030(3) 0.051(3) 0.033(3) -0.009(2) -0.006(2) 0.018(3)
O18 0.054(3) 0.051(3) 0.026(3) -0.002(2) -0.006(2) 0.038(3)
O19 0.039(3) 0.040(3) 0.024(3) 0.002(2) 0.002(2) 0.011(3)
O20 0.050(4) 0.088(5) 0.039(3) -0.007(3) -0.003(3) 0.047(4)
O21 0.084(5) 0.053(4) 0.031(3) 0.006(3) -0.002(3) 0.041(4)
O1W 0.030(3) 0.027(3) 0.033(3) 0.003(2) 0.001(2) 0.016(2)
O2W 0.042(3) 0.014(2) 0.067(3) 0.003(2) 0.018(2) 0.024(2)
O3W 0.074(5) 0.087(5) 0.040(4) 0.010(3) 0.004(3) 0.051(4)
O4W 0.042(4) 0.049(4) 0.171(8) 0.026(5) -0.009(4) 0.031(3)
O7W 0.100(6) 0.043(4) 0.123(7) -0.032(4) -0.051(5) 0.048(4)

loop_
_atom_type_symbol
_atom_type_description
_atom_type_scat_dispersion_real
_atom_type_scat_dispersion_imag
_atom_type_scat_source
O O 0.0106 0.0060 'International Tables Vol C Tables 4.2.6.8 and 6.1.1.4'
Nb Nb -2.0727 0.6215 'International Tables Vol C Tables 4.2.6.8 and 6.1.1.4'
Dy Dy -0.1892 4.4098 'International Tables Vol C Tables 4.2.6.8 and 6.1.1.4'
Fe Fe 0.3463 0.8444 'International Tables Vol C Tables 4.2.6.8 and 6.1.1.4'
Na Na 0.0362 0.0249 'International Tables Vol C Tables 4.2.6.8 and 6.1.1.4'

loop_
_geom_angle_atom_site_label_1
_geom_angle_atom_site_label_2
_geom_angle_atom_site_label_3
_geom_angle
_geom_angle_site_symmetry_1
_geom_angle_site_symmetry_3
_geom_angle_publ_flag
Nb2 Dy1 Nb1 58.071(15) . . ?
Nb2 Dy1 Nb1 58.094(15) 5_655 . ?
Nb2 Dy1 Nb2 60.142(19) . 5_655 ?
Nb2 Dy1 Fe1 167.912(16) 5_655 . ?
Nb2 Dy1 Fe1 108.592(13) . . ?
Fe1 Dy1 Nb1 121.364(19) . . ?
O1 Dy1 Nb1 74.16(13) . . ?
O1 Dy1 Nb2 36.44(7) . 5_655 ?
O1 Dy1 Nb2 36.63(7) . . ?
O1 Dy1 Fe1 131.85(6) . . ?
O1 Dy1 O6 144.26(17) . . ?
O2 Dy1 Nb1 110.17(11) 3_665 . ?
O2 Dy1 Nb2 140.75(11) 3_665 . ?
O2 Dy1 Nb2 81.58(11) 3_665 5_655 ?
O2 Dy1 Fe1 108.66(11) 3_665 . ?
O2 Dy1 O1 106.11(11) 3_665 . ?
O2 Dy1 O4 79.34(15) 3_665 5_655 ?
O2 Dy1 O6 74.22(15) 3_665 . ?
O2 Dy1 O6 142.47(16) 3_665 2_655 ?
O2 Dy1 O9 87.63(16) 3_665 . ?
O2 Dy1 O10 144.10(15) 3_665 . ?
O3 Dy1 Nb1 143.98(8) . . ?
O3 Dy1 Nb2 86.25(6) . . ?
O3 Dy1 Nb2 101.81(17) . 5_655 ?
O3 Dy1 Fe1 71.71(17) . . ?
O3 Dy1 O1 73.66(19) . . ?
O3 Dy1 O2 93.98(12) . 3_665 ?
O3 Dy1 O4 136.4(2) . 5_655 ?
O3 Dy1 O6 70.70(17) . . ?
O3 Dy1 O6 72.18(17) . 2_655 ?
O3 Dy1 O9 139.8(2) . . ?
O3 Dy1 O10 115.70(11) . . ?
O4 Dy1 Nb1 34.74(10) 5_655 . ?
O4 Dy1 Nb2 34.72(11) 5_655 5_655 ?
O4 Dy1 Nb2 73.96(10) 5_655 . ?
O4 Dy1 Fe1 151.29(11) 5_655 . ?
O4 Dy1 O1 67.28(15) 5_655 . ?
O4 Dy1 O6 143.67(15) 5_655 . ?
O4 Dy1 O9 83.37(16) 5_655 . ?
O4 Dy1 O10 65.35(15) 5_655 . ?
O6 Dy1 Nb1 100.05(11) 2_655 . ?
O6 Dy1 Nb1 140.43(11) . . ?
O6 Dy1 Nb2 153.87(11) . 5_655 ?
O6 Dy1 Nb2 140.66(11) . . ?
O6 Dy1 Nb2 74.57(12) 2_655 . ?
O6 Dy1 Nb2 134.68(12) 2_655 5_655 ?
O6 Dy1 Fe1 34.18(12) 2_655 . ?
O6 Dy1 Fe1 34.60(11) . . ?
O6 Dy1 O1 103.10(11) 2_655 . ?
O6 Dy1 O4 134.52(15) 2_655 5_655 ?
O6 Dy1 O6 68.3(2) 2_655 . ?
O6 Dy1 O9 82.34(16) 2_655 . ?
O6 Dy1 O10 70.05(16) 2_655 . ?
O9 Dy1 Nb1 69.77(12) . . ?
O9 Dy1 Nb2 118.09(12) . 5_655 ?
O9 Dy1 Nb2 116.68(12) . . ?
O9 Dy1 Fe1 69.81(12) . . ?
O9 Dy1 O1 143.91(18) . . ?
O9 Dy1 O6 71.20(15) . . ?
O10 Dy1 Nb1 34.23(11) . . ?
O10 Dy1 Nb2 34.49(10) . . ?
O10 Dy1 Nb2 73.27(11) . 5_655 ?
O10 Dy1 Fe1 99.96(11) . . ?
O10 Dy1 O1 66.94(15) . . ?
O10 Dy1 O6 132.80(15) . . ?
O10 Dy1 O9 82.27(16) . . ?
Nb4 Nb1 Dy1 118.82(2) . . ?
Nb4 Nb1 Dy1 118.84(2) 5_655 . ?
Nb4 Nb1 Nb4 60.49(2) . 5_655 ?
O4 Nb1 Dy1 41.66(12) 5_655 . ?
O4 Nb1 Nb4 122.76(13) 5_655 . ?
O4 Nb1 Nb4 84.32(13) 5_655 5_655 ?
O4 Nb1 O8 76.68(16) 5_655 . ?
O8 Nb1 Dy1 87.30(14) . . ?
O8 Nb1 Nb4 46.17(10) . . ?
O8 Nb1 Nb4 46.06(10) . 5_655 ?
O10 Nb1 Dy1 41.65(12) . . ?
O10 Nb1 Nb4 122.08(12) . 5_655 ?
O10 Nb1 Nb4 83.93(13) . . ?
O10 Nb1 O4 78.66(17) . 5_655 ?
O10 Nb1 O8 76.12(16) . . ?
O11 Nb1 Dy1 89.40(16) . . ?
O11 Nb1 Nb4 135.82(16) . . ?
O11 Nb1 Nb4 136.57(17) . 5_655 ?
O11 Nb1 O4 101.1(2) . 5_655 ?
O11 Nb1 O8 176.7(2) . . ?
O11 Nb1 O10 101.1(2) . . ?
O11 Nb1 O12 104.0(2) . . ?
O11 Nb1 O14 102.8(2) . . ?
O12 Nb1 Dy1 130.63(14) . . ?
O12 Nb1 Nb4 83.52(15) . . ?
O12 Nb1 Nb4 32.62(14) . 5_655 ?
O12 Nb1 O4 88.97(19) . 5_655 ?
O12 Nb1 O8 78.55(18) . . ?
O12 Nb1 O10 153.75(19) . . ?
O12 Nb1 O14 92.3(2) . . ?
O14 Nb1 Dy1 131.26(15) . . ?
O14 Nb1 Nb4 83.44(16) . 5_655 ?
O14 Nb1 Nb4 33.07(15) . . ?
O14 Nb1 O4 155.05(19) . 5_655 ?
O14 Nb1 O8 79.16(18) . . ?
O14 Nb1 O10 89.62(19) . . ?
Dy1 Nb2 Dy1 85.698(16) . 5_655 ?
Nb4 Nb2 Dy1 121.83(2) . 5_655 ?
Nb4 Nb2 Dy1 121.95(2) . . ?
O1 Nb2 Dy1 44.31(3) . 5_655 ?
O1 Nb2 Dy1 44.56(3) . . ?
O1 Nb2 Nb4 123.00(14) . . ?
O1 Nb2 O8 76.45(18) . . ?
O2 Nb2 Dy1 85.79(14) . 5_655 ?
O2 Nb2 Dy1 82.77(14) . . ?
O2 Nb2 Nb4 141.66(14) . . ?
O2 Nb2 O1 95.3(2) . . ?
O2 Nb2 O4 102.69(19) . . ?
O2 Nb2 O5 107.4(2) . . ?
O2 Nb2 O8 171.50(18) . . ?
O2 Nb2 O10 99.35(19) . . ?
O4 Nb2 Dy1 43.06(12) . 5_655 ?
O4 Nb2 Dy1 126.67(13) . . ?
O4 Nb2 Nb4 85.88(12) . . ?
O4 Nb2 O1 82.22(13) . . ?
O4 Nb2 O8 78.43(12) . . ?
O5 Nb2 Dy1 136.20(14) . . ?
O5 Nb2 Dy1 136.37(14) . 5_655 ?
O5 Nb2 Nb4 34.26(15) . . ?
O5 Nb2 O1 157.3(2) . . ?
O5 Nb2 O4 93.34(19) . . ?
O5 Nb2 O8 80.81(18) . . ?
O5 Nb2 O10 92.92(19) . . ?
O8 Nb2 Dy1 89.81(8) . . ?
O8 Nb2 Dy1 89.54(8) . 5_655 ?
O8 Nb2 Nb4 46.55(11) . . ?
O10 Nb2 Dy1 126.57(13) . 5_655 ?
O10 Nb2 Dy1 43.35(12) . . ?
O10 Nb2 Nb4 85.25(12) . . ?
O10 Nb2 O1 82.32(13) . . ?
O10 Nb2 O4 154.07(18) . . ?
O10 Nb2 O8 77.79(13) . . ?
Nb5 Nb3 Nb5 60.73(3) . 2_655 ?
Fe1 Nb3 Nb5 114.30(3) . . ?
Fe1 Nb3 Nb5 113.80(3) . 2_655 ?
O7 Nb3 Nb5 122.45(13) 3_665 . ?
O7 Nb3 Nb5 83.86(12) 3_665 2_655 ?
O7 Nb3 Nb5 84.18(13) 2_655 . ?
O7 Nb3 Nb5 121.94(13) 2_655 2_655 ?
O7 Nb3 Fe1 40.00(13) 3_665 . ?
O7 Nb3 Fe1 40.04(13) 2_655 . ?
O7 Nb3 O7 78.1(3) 3_665 2_655 ?
O7 Nb3 O15 76.46(17) 3_665 . ?
O7 Nb3 O15 76.28(18) 2_655 . ?
O15 Nb3 Nb5 46.10(11) . . ?
O15 Nb3 Nb5 45.81(11) . 2_655 ?
O15 Nb3 Fe1 81.87(16) . . ?
O17 Nb3 Nb5 33.09(15) . 2_655 ?
O17 Nb3 Nb5 84.00(16) . . ?
O17 Nb3 Fe1 128.44(17) . . ?
O17 Nb3 O7 154.0(2) . 2_655 ?
O17 Nb3 O7 88.9(2) . 3_665 ?
O17 Nb3 O15 78.79(19) . . ?
O18 Nb3 Nb5 33.32(15) . . ?
O18 Nb3 Nb5 84.48(15) . 2_655 ?
O18 Nb3 Fe1 128.91(17) . . ?
O18 Nb3 O7 154.7(2) . 3_665 ?
O18 Nb3 O7 89.2(2) . 2_655 ?
O18 Nb3 O15 79.30(19) . . ?
O18 Nb3 O17 93.5(2) . . ?
O20 Nb3 Nb5 137.4(2) . . ?
O20 Nb3 Nb5 138.2(2) . 2_655 ?
O20 Nb3 Fe1 92.70(19) . . ?
O20 Nb3 O7 99.6(2) . 3_665 ?
O20 Nb3 O7 99.3(2) . 2_655 ?
O20 Nb3 O15 174.6(2) . . ?
O20 Nb3 O17 105.1(3) . . ?
O20 Nb3 O18 104.0(3) . . ?
Nb1 Nb4 Nb1 90.81(2) . 5_655 ?
Nb1 Nb4 Nb4 59.85(2) . 5_655 ?
Nb1 Nb4 Nb4 59.65(2) 5_655 5_655 ?
Nb2 Nb4 Nb1 61.144(18) . . ?
Nb2 Nb4 Nb1 61.204(18) . 5_655 ?
Nb2 Nb4 Nb4 90.781(15) . 5_655 ?
O5 Nb4 Nb1 81.81(13) . 5_655 ?
O5 Nb4 Nb1 81.64(13) . . ?
O5 Nb4 Nb2 31.54(13) . . ?
O5 Nb4 Nb4 122.32(13) . 5_655 ?
O5 Nb4 O8 76.64(16) . . ?
O8 Nb4 Nb1 45.369(16) . 5_655 ?
O8 Nb4 Nb1 45.481(15) . . ?
O8 Nb4 Nb2 45.10(10) . . ?
O8 Nb4 Nb4 45.68(10) . 5_655 ?
O12 Nb4 Nb1 122.16(14) 5_655 . ?
O12 Nb4 Nb1 31.43(14) 5_655 5_655 ?
O12 Nb4 Nb2 79.51(14) 5_655 . ?
O12 Nb4 Nb4 81.86(14) 5_655 5_655 ?
O12 Nb4 O5 85.45(19) 5_655 . ?
O12 Nb4 O8 76.68(14) 5_655 . ?
O12 Nb4 O14 154.10(19) 5_655 . ?
O13 Nb4 Nb1 79.93(12) . 5_655 ?
O13 Nb4 Nb1 80.11(12) . . ?
O13 Nb4 Nb2 122.34(17) . . ?
O13 Nb4 Nb4 31.56(17) . 5_655 ?
O13 Nb4 O5 153.9(2) . . ?
O13 Nb4 O8 77.24(19) . . ?
O13 Nb4 O12 88.61(15) . 5_655 ?
O13 Nb4 O14 88.42(15) . . ?
O14 Nb4 Nb1 122.94(14) . 5_655 ?
O14 Nb4 Nb1 32.17(14) . . ?
O14 Nb4 Nb2 80.43(14) . . ?
O14 Nb4 Nb4 82.20(15) . 5_655 ?
O14 Nb4 O5 86.0(2) . . ?
O14 Nb4 O8 77.57(14) . . ?
O16 Nb4 Nb1 134.02(19) . . ?
O16 Nb4 Nb1 135.15(18) . 5_655 ?
O16 Nb4 Nb2 132.35(19) . . ?
O16 Nb4 Nb4 136.87(19) . 5_655 ?
O16 Nb4 O5 100.8(2) . . ?
O16 Nb4 O8 177.4(2) . . ?
O16 Nb4 O12 103.7(2) . 5_655 ?
O16 Nb4 O13 105.3(3) . . ?
O16 Nb4 O14 101.9(2) . . ?
Nb3 Nb5 Nb3 63.08(2) . 3_665 ?
Nb3 Nb5 Nb5 59.89(2) . 2_655 ?
Nb3 Nb5 Nb5 90.852(17) 3_665 2_655 ?
Nb3 Nb5 Nb5 91.161(17) . 3_665 ?
Nb3 Nb5 Nb5 59.37(2) 3_665 3_665 ?
Nb5 Nb5 Nb5 60.0 3_665 2_655 ?
O15 Nb5 Nb3 45.85(10) . . ?
O15 Nb5 Nb3 45.55(10) . 3_665 ?
O15 Nb5 Nb5 45.33(11) . 3_665 ?
O15 Nb5 Nb5 45.33(11) . 2_655 ?
O17 Nb5 Nb3 31.65(15) 3_665 3_665 ?
O17 Nb5 Nb3 81.73(15) 3_665 . ?
O17 Nb5 Nb5 122.43(15) 3_665 2_655 ?
O17 Nb5 Nb5 81.69(17) 3_665 3_665 ?
O17 Nb5 O15 77.10(18) 3_665 . ?
O17 Nb5 O18 85.1(2) 3_665 . ?
O18 Nb5 Nb3 81.60(14) . 3_665 ?
O18 Nb5 Nb3 31.46(14) . . ?
O18 Nb5 Nb5 122.51(14) . 3_665 ?
O18 Nb5 Nb5 82.32(16) . 2_655 ?
O18 Nb5 O15 77.19(18) . . ?
O19 Nb5 Nb3 79.28(15) 2_655 . ?
O19 Nb5 Nb3 123.32(15) 2_655 3_665 ?
O19 Nb5 Nb3 78.74(15) . 3_665 ?
O19 Nb5 Nb3 123.49(15) . . ?
O19 Nb5 Nb5 82.15(16) . 2_655 ?
O19 Nb5 Nb5 32.35(15) . 3_665 ?
O19 Nb5 Nb5 82.24(15) 2_655 3_665 ?
O19 Nb5 Nb5 32.48(15) 2_655 2_655 ?
O19 Nb5 O15 77.64(18) . . ?
O19 Nb5 O15 77.77(18) 2_655 . ?
O19 Nb5 O17 86.5(2) . 3_665 ?
O19 Nb5 O17 154.8(2) 2_655 3_665 ?
O19 Nb5 O18 154.7(2) . . ?
O19 Nb5 O18 87.3(2) 2_655 . ?
O19 Nb5 O19 90.2(3) 2_655 . ?
O21 Nb5 Nb3 133.2(2) . 3_665 ?
O21 Nb5 Nb3 132.7(2) . . ?
O21 Nb5 Nb5 136.1(2) . 3_665 ?
O21 Nb5 Nb5 136.0(2) . 2_655 ?
O21 Nb5 O15 178.0(2) . . ?
O21 Nb5 O17 101.6(3) . 3_665 ?
O21 Nb5 O18 101.3(3) . . ?
O21 Nb5 O19 103.8(3) . . ?
O21 Nb5 O19 103.5(3) . 2_655 ?
Dy1 Fe1 Dy1 64.37(3) 3_665 . ?
Dy1 Fe1 Dy1 64.37(3) 3_665 2_655 ?
Dy1 Fe1 Dy1 64.37(3) . 2_655 ?
Nb3 Fe1 Dy1 115.018(14) 3_665 3_665 ?
Nb3 Fe1 Dy1 115.017(14) . . ?
Nb3 Fe1 Dy1 112.034(14) 3_665 2_655 ?
Nb3 Fe1 Dy1 112.038(14) . 3_665 ?
Nb3 Fe1 Dy1 112.035(14) 2_655 . ?
Nb3 Fe1 Dy1 176.36(3) 2_655 3_665 ?
Nb3 Fe1 Dy1 176.36(3) . 2_655 ?
Nb3 Fe1 Dy1 176.36(3) 3_665 . ?
Nb3 Fe1 Dy1 115.014(14) 2_655 2_655 ?
Nb3 Fe1 Nb3 68.61(4) . 2_655 ?
Nb3 Fe1 Nb3 68.61(4) 3_665 . ?
Nb3 Fe1 Nb3 68.61(4) 3_665 2_655 ?
O6 Fe1 Dy1 44.09(13) . . ?
O6 Fe1 Dy1 44.09(13) 3_665 3_665 ?
O6 Fe1 Dy1 44.09(13) 2_655 2_655 ?
O6 Fe1 Dy1 89.36(14) 3_665 . ?
O6 Fe1 Dy1 41.78(13) 3_665 2_655 ?
O6 Fe1 Dy1 41.78(13) 2_655 . ?
O6 Fe1 Dy1 41.78(13) . 3_665 ?
O6 Fe1 Dy1 89.36(14) 2_655 3_665 ?
O6 Fe1 Dy1 89.36(14) . 2_655 ?
O6 Fe1 Nb3 88.00(13) . . ?
O6 Fe1 Nb3 135.39(13) 3_665 . ?
O6 Fe1 Nb3 138.03(13) 2_655 . ?
O6 Fe1 Nb3 88.00(13) 3_665 3_665 ?
O6 Fe1 Nb3 88.00(13) 2_655 2_655 ?
O6 Fe1 Nb3 135.39(13) . 2_655 ?
O6 Fe1 Nb3 138.02(13) 3_665 2_655 ?
O6 Fe1 Nb3 135.39(13) 2_655 3_665 ?
O6 Fe1 Nb3 138.03(13) . 3_665 ?
O6 Fe1 O6 85.2(2) . 3_665 ?
O6 Fe1 O6 85.2(2) 3_665 2_655 ?
O6 Fe1 O6 85.2(2) . 2_655 ?
O7 Fe1 Dy1 140.80(14) 3_665 2_655 ?
O7 Fe1 Dy1 92.65(13) 3_665 . ?
O7 Fe1 Dy1 135.74(13) 3_665 3_665 ?
O7 Fe1 Dy1 135.74(13) 2_655 2_655 ?
O7 Fe1 Dy1 135.74(13) . . ?
O7 Fe1 Dy1 92.65(13) . 2_655 ?
O7 Fe1 Dy1 140.80(14) 2_655 . ?
O7 Fe1 Dy1 140.80(14) . 3_665 ?
O7 Fe1 Dy1 92.65(13) 2_655 3_665 ?
O7 Fe1 Nb3 90.07(14) 2_655 2_655 ?
O7 Fe1 Nb3 42.07(14) 2_655 3_665 ?
O7 Fe1 Nb3 42.34(13) . 3_665 ?
O7 Fe1 Nb3 42.34(13) 3_665 2_655 ?
O7 Fe1 Nb3 42.34(13) 2_655 . ?
O7 Fe1 Nb3 42.07(14) . 2_655 ?
O7 Fe1 Nb3 90.06(14) . . ?
O7 Fe1 Nb3 42.07(14) 3_665 . ?
O7 Fe1 Nb3 90.06(14) 3_665 3_665 ?
O7 Fe1 O6 177.4(2) 3_665 3_665 ?
O7 Fe1 O6 95.05(18) 3_665 . ?
O7 Fe1 O6 95.05(18) 2_655 3_665 ?
O7 Fe1 O6 97.40(19) . 3_665 ?
O7 Fe1 O6 97.40(18) 3_665 2_655 ?
O7 Fe1 O6 177.4(2) 2_655 2_655 ?
O7 Fe1 O6 97.40(18) 2_655 . ?
O7 Fe1 O6 95.05(18) . 2_655 ?
O7 Fe1 O6 177.4(2) . . ?
O7 Fe1 O7 82.3(2) 2_655 . ?
O7 Fe1 O7 82.3(2) 3_665 . ?
O7 Fe1 O7 82.3(2) 2_655 3_665 ?
Na2 Na1 Na2 121.69(19) 3_565 . ?
O1W Na1 Na2 42.30(14) . . ?
O1W Na1 Na2 142.57(18) 4_665 . ?
O1W Na1 Na2 142.57(18) . 3_565 ?
O1W Na1 Na2 42.29(14) 4_665 3_565 ?
O1W Na1 O1W 173.6(3) 4_665 . ?
O1W Na1 O3W 99.7(2) . 9_556 ?
O1W Na1 O3W 85.4(2) . 12_665 ?
O1W Na1 O3W 99.7(2) 4_665 12_665 ?
O1W Na1 O3W 85.4(2) 4_665 9_556 ?
O1W Na1 O7W 87.7(2) 4_665 . ?
O1W Na1 O7W 87.7(2) . 4_665 ?
O1W Na1 O7W 88.5(2) . . ?
O1W Na1 O7W 88.5(2) 4_665 4_665 ?
O3W Na1 Na2 43.10(16) 12_665 . ?
O3W Na1 Na2 43.10(16) 9_556 3_565 ?
O3W Na1 Na2 88.1(2) 9_556 . ?
O3W Na1 Na2 88.1(2) 12_665 3_565 ?
O3W Na1 O3W 76.8(4) 12_665 9_556 ?
O7W Na1 Na2 86.6(2) 4_665 . ?
O7W Na1 Na2 86.6(2) . 3_565 ?
O7W Na1 Na2 128.83(16) 4_665 3_565 ?
O7W Na1 Na2 128.83(16) . . ?
O7W Na1 O3W 162.2(3) 4_665 9_556 ?
O7W Na1 O3W 87.8(3) . 9_556 ?
O7W Na1 O3W 162.2(3) . 12_665 ?
O7W Na1 O3W 87.8(3) 4_665 12_665 ?
O7W Na1 O7W 108.6(5) 4_665 . ?
Dy1 O1 Dy1 147.2(3) . 5_655 ?
Nb2 O1 Dy1 99.24(4) 5_655 . ?
Nb2 O1 Dy1 98.81(4) . . ?
Nb2 O1 Dy1 99.24(4) . 5_655 ?
Nb2 O1 Dy1 98.81(4) 5_655 5_655 ?
Nb2 O1 Nb2 112.4(3) 5_655 . ?
Na1 Na2 Na1 118.31(19) 2_665 . ?
O1W Na2 Na1 41.82(14) . . ?
O1W Na2 Na1 140.28(19) . 2_665 ?
O1W Na2 Na1 140.28(19) 6_565 . ?
O1W Na2 Na1 41.82(14) 6_565 2_665 ?
O1W Na2 O1W 177.3(3) 6_565 . ?
O1W Na2 O3W 96.7(2) 6_565 12_665 ?
O1W Na2 O3W 85.5(2) 6_565 7_666 ?
O1W Na2 O3W 85.5(2) . 12_665 ?
O1W Na2 O3W 96.7(2) . 7_666 ?
O3W Na2 Na1 43.64(17) 12_665 . ?
O3W Na2 Na1 84.7(2) 7_666 . ?
O3W Na2 Na1 84.7(2) 12_665 2_665 ?
O3W Na2 Na1 43.64(17) 7_666 2_665 ?
O3W Na2 O3W 74.5(4) 7_666 12_665 ?
O4W Na2 Na1 128.23(17) . 2_665 ?
O4W Na2 Na1 96.46(19) 6_565 2_665 ?
O4W Na2 Na1 128.24(17) 6_565 . ?
O4W Na2 Na1 96.46(19) . . ?
O4W Na2 O1W 86.8(2) . 6_565 ?
O4W Na2 O1W 91.3(2) . . ?
O4W Na2 O1W 86.8(2) 6_565 . ?
O4W Na2 O1W 91.3(2) 6_565 6_565 ?
O4W Na2 O3W 169.1(3) . 7_666 ?
O4W Na2 O3W 98.8(3) . 12_665 ?
O4W Na2 O3W 169.1(3) 6_565 12_665 ?
O4W Na2 O3W 98.8(3) 6_565 7_666 ?
O4W Na2 O4W 89.0(5) 6_565 . ?
Nb2 O2 Dy1 138.6(2) . 2_655 ?
Dy1 O3 Dy1 109.28(17) 3_665 . ?
Dy1 O3 Dy1 109.28(17) 3_665 2_655 ?
Dy1 O3 Dy1 109.28(17) . 2_655 ?
Nb1 O4 Dy1 103.59(18) 5_655 5_655 ?
Nb2 O4 Dy1 102.22(18) . 5_655 ?
Nb2 O4 Nb1 112.3(2) . 5_655 ?
Nb2 O5 Nb4 114.2(2) . . ?
Dy1 O6 Dy1 99.42(16) 3_665 . ?
Fe1 O6 Dy1 101.31(19) . . ?
Fe1 O6 Dy1 104.0(2) . 3_665 ?
Nb3 O7 Nb3 112.5(2) 2_655 3_665 ?
Fe1 O7 Nb3 97.6(2) . 3_665 ?
Fe1 O7 Nb3 97.9(2) . 2_655 ?
Nb1 O8 Nb1 175.7(3) 5_655 . ?
Nb1 O8 Nb4 88.57(11) 5_655 . ?
Nb1 O8 Nb4 88.34(11) 5_655 5_655 ?
Nb1 O8 Nb4 88.34(11) . . ?
Nb1 O8 Nb4 88.57(11) . 5_655 ?
Nb2 O8 Nb1 91.57(10) . 5_655 ?
Nb2 O8 Nb1 91.35(10) 5_655 5_655 ?
Nb2 O8 Nb1 91.35(10) . . ?
Nb2 O8 Nb1 91.57(10) 5_655 . ?
Nb2 O8 Nb2 94.7(2) 5_655 . ?
Nb2 O8 Nb4 177.0(2) 5_655 . ?
Nb2 O8 Nb4 177.0(2) . 5_655 ?
Nb2 O8 Nb4 88.35(2) . . ?
Nb2 O8 Nb4 88.35(2) 5_655 5_655 ?
Nb4 O8 Nb4 88.6(2) 5_655 . ?
Nb1 O10 Dy1 104.12(18) . . ?
Nb2 O10 Dy1 102.16(17) . . ?
Nb2 O10 Nb1 113.8(2) . . ?
Nb1 O12 Nb4 116.0(2) . 5_655 ?
Nb4 O13 Nb4 116.9(3) 5_655 . ?
Nb1 O14 Nb4 114.8(2) . . ?
Nb3 O15 Nb3 93.9(2) . 2_655 ?
Nb3 O15 Nb3 93.9(2) . 3_665 ?
Nb3 O15 Nb3 93.9(2) 3_665 2_655 ?
Nb3 O15 Nb5 88.64(3) 2_655 3_665 ?
Nb3 O15 Nb5 88.05(3) 2_655 2_655 ?
Nb3 O15 Nb5 88.05(3) 3_665 3_665 ?
Nb3 O15 Nb5 88.64(3) 3_665 . ?
Nb3 O15 Nb5 176.7(3) . 3_665 ?
Nb3 O15 Nb5 176.7(3) 2_655 . ?
Nb3 O15 Nb5 88.64(3) . 2_655 ?
Nb3 O15 Nb5 88.05(3) . . ?
Nb3 O15 Nb5 176.7(3) 3_665 2_655 ?
Nb5 O15 Nb5 89.3(2) . 3_665 ?
Nb5 O15 Nb5 89.3(2) . 2_655 ?
Nb5 O15 Nb5 89.3(2) 2_655 3_665 ?
Nb3 O17 Nb5 115.3(3) . 2_655 ?
Nb3 O18 Nb5 115.2(2) . . ?
Nb5 O19 Nb5 115.2(2) 3_665 . ?
Na1 O1W Na2 95.9(2) . . ?
Na2 O3W Na1 93.3(2) 7_666 8_556 ?

loop_
_geom_bond_atom_site_label_1
_geom_bond_atom_site_label_2
_geom_bond_distance
_geom_bond_site_symmetry_2
_geom_bond_publ_flag
Dy1 Nb1 3.5179(7) . ?
Dy1 Nb2 3.4440(6) 5_655 ?
Dy1 Nb2 3.4329(6) . ?
Dy1 Fe1 3.4647(13) . ?
Dy1 O1 2.4374(17) . ?
Dy1 O2 2.328(4) 3_665 ?
Dy1 O3 2.263(2) . ?
Dy1 O4 2.406(4) 5_655 ?
Dy1 O6 2.379(4) 2_655 ?
Dy1 O6 2.459(4) . ?
Dy1 O9 2.431(5) . ?
Dy1 O10 2.411(4) . ?
Nb1 Nb4 3.3343(9) 5_655 ?
Nb1 Nb4 3.3275(9) . ?
Nb1 O4 2.063(4) 5_655 ?
Nb1 O8 2.3736(7) . ?
Nb1 O10 2.040(4) . ?
Nb1 O11 1.780(5) . ?
Nb1 O12 1.934(5) . ?
Nb1 O14 1.951(5) . ?
Nb2 Dy1 3.4440(6) 5_655 ?
Nb2 Nb4 3.3068(8) . ?
Nb2 O1 2.073(3) . ?
Nb2 O2 1.793(4) . ?
Nb2 O4 2.007(5) . ?
Nb2 O5 1.896(4) . ?
Nb2 O8 2.343(4) . ?
Nb2 O10 1.988(4) . ?
Nb3 Nb5 3.3095(10) . ?
Nb3 Nb5 3.3273(9) 2_655 ?
Nb3 Fe1 3.0801(14) . ?
Nb3 O7 2.084(5) 3_665 ?
Nb3 O7 2.093(5) 2_655 ?
Nb3 O15 2.376(4) . ?
Nb3 O17 1.931(5) . ?
Nb3 O18 1.909(5) . ?
Nb3 O20 1.766(6) . ?
Nb4 Nb1 3.3343(9) 5_655 ?
Nb4 Nb4 3.3558(13) 5_655 ?
Nb4 O5 2.041(5) . ?
Nb4 O8 2.402(4) . ?
Nb4 O12 1.999(5) 5_655 ?
Nb4 O13 1.969(4) . ?
Nb4 O14 2.000(5) . ?
Nb4 O16 1.773(5) . ?
Nb5 Nb3 3.3273(9) 3_665 ?
Nb5 Nb5 3.3552(12) 3_665 ?
Nb5 Nb5 3.3552(12) 2_655 ?
Nb5 O15 2.386(4) . ?
Nb5 O17 2.009(5) 3_665 ?
Nb5 O18 2.009(5) . ?
Nb5 O19 1.984(6) 2_655 ?
Nb5 O19 1.991(5) . ?
Nb5 O21 1.759(6) . ?
Fe1 Dy1 3.4647(13) 3_665 ?
Fe1 Dy1 3.4648(13) 2_655 ?
Fe1 Nb3 3.0801(14) 3_665 ?
Fe1 Nb3 3.0801(14) 2_655 ?
Fe1 O6 2.006(5) . ?
Fe1 O6 2.006(5) 2_655 ?
Fe1 O6 2.006(5) 3_665 ?
Fe1 O7 1.999(5) . ?
Fe1 O7 1.999(5) 2_655 ?
Fe1 O7 1.999(5) 3_665 ?
Na1 Na2 3.562(4) 3_565 ?
Na1 Na2 3.562(4) . ?
Na1 O1W 2.388(5) 4_665 ?
Na1 O1W 2.388(5) . ?
Na1 O3W 2.462(8) 9_556 ?
Na1 O3W 2.462(8) 12_665 ?
Na1 O7W 2.398(9) . ?
Na1 O7W 2.398(9) 4_665 ?
O1 Dy1 2.4374(17) 5_655 ?
O1 Nb2 2.073(3) 5_655 ?
Na2 Na1 3.562(4) 2_665 ?
Na2 O1W 2.410(5) . ?
Na2 O1W 2.410(5) 6_565 ?
Na2 O3W 2.437(8) 7_666 ?
Na2 O3W 2.437(8) 12_665 ?
Na2 O4W 2.299(9) 6_565 ?
Na2 O4W 2.300(9) . ?
O2 Dy1 2.328(4) 2_655 ?
O3 Dy1 2.263(2) 2_655 ?
O3 Dy1 2.263(2) 3_665 ?
O4 Dy1 2.406(4) 5_655 ?
O4 Nb1 2.063(4) 5_655 ?
O6 Dy1 2.379(4) 3_665 ?
O7 Nb3 2.093(5) 3_665 ?
O7 Nb3 2.084(5) 2_655 ?
O8 Nb1 2.3736(7) 5_655 ?
O8 Nb2 2.343(4) 5_655 ?
O8 Nb4 2.402(4) 5_655 ?
O12 Nb4 1.999(5) 5_655 ?
O13 Nb4 1.969(4) 5_655 ?
O15 Nb3 2.376(4) 2_655 ?
O15 Nb3 2.376(4) 3_665 ?
O15 Nb5 2.386(4) 3_665 ?
O15 Nb5 2.386(4) 2_655 ?
O17 Nb5 2.009(5) 2_655 ?
O19 Nb5 1.984(6) 3_665 ?
O3W Na1 2.462(8) 8_556 ?
O3W Na2 2.437(8) 7_666 ?

loop_
_platon_squeeze_void_nr
_platon_squeeze_void_average_x
_platon_squeeze_void_average_y
_platon_squeeze_void_average_z
_platon_squeeze_void_volume
_platon_squeeze_void_count_electrons
1 -0.001 -0.001 -0.008 3320.4 71.8
